data_1557171
loop_
_publ_author_name
'Jiang, Jinxing'
'Cui, Yaqin'
'Lu, Yaguang'
'Zhang, Bin'
'Pan, Xiaobo'
'Wu, Jincai'

_publ_section_title
;
 Weak Lewis Pairs as Catalysts for Highly Isoselective Ring-Opening
 Polymerization of Epimerically Labile rac-O-Carboxyanhydride of Mandelic
 Acid
;
_journal_name_full Macromolecules
_journal_paper_doi 10.1021/acs.macromol.9b02302
_journal_year 2020
_chemical_formula_moiety 'C37 H53 F N2 O2 Zn'
_chemical_formula_sum 'C37 H53 F N2 O2 Zn'
_chemical_formula_weight 642.18
_space_group_crystal_system monoclinic
_space_group_IT_number 14
_space_group_name_Hall '-P 2yn'
_space_group_name_H-M_alt 'P 1 21/n 1'
_atom_sites_solution_hydrogens geom
_audit_creation_date 2018-12-25
_audit_creation_method
;
Olex2 1.2
(compiled 2018.05.29 svn.r3508 for OlexSys, GUI svn.r5506)
;
_cell_angle_alpha 90
_cell_angle_beta 106.3800(10)
_cell_angle_gamma 90
_cell_formula_units_Z 8
_cell_length_a 22.1881(3)
_cell_length_b 11.57780(10)
_cell_length_c 29.7479(4)
_cell_measurement_reflns_used 12126
_cell_measurement_temperature 173.00(10)
_cell_measurement_theta_max 69.8220
_cell_measurement_theta_min 5.8990
_cell_volume 7331.75(16)
_computing_cell_refinement
;
CrysAlisPro, Agilent Technologies,
Version 1.171.36.28 (release 01-02-2013 CrysAlis171 .NET)
(compiled Feb  1 2013,16:14:44)
;
_computing_data_collection
;
CrysAlisPro, Agilent Technologies,
Version 1.171.36.28 (release 01-02-2013 CrysAlis171 .NET)
(compiled Feb  1 2013,16:14:44)
;
_computing_data_reduction
;
CrysAlisPro, Agilent Technologies,
Version 1.171.36.28 (release 01-02-2013 CrysAlis171 .NET)
(compiled Feb  1 2013,16:14:44)
;
_computing_molecular_graphics 'Olex2 (Dolomanov et al., 2009)'
_computing_publication_material 'Olex2 (Dolomanov et al., 2009)'
_computing_structure_refinement 'ShelXL (Sheldrick, 2015)'
_diffrn_ambient_temperature 173.00(10)
_diffrn_detector_area_resol_mean 16.0733
_diffrn_measured_fraction_theta_full 0.982
_diffrn_measured_fraction_theta_max 0.973
_diffrn_measurement_details
;
#__ type_ start__ end____ width___ exp.time_
  1 omega  -27.00   11.00   1.0000    2.0000
omega____ theta____ kappa____ phi______ frames
    -       -8.5000  -57.0000  150.0000 38

#__ type_ start__ end____ width___ exp.time_
  2 omega  -31.00   -4.00   1.0000    2.0000
omega____ theta____ kappa____ phi______ frames
    -       -8.5000  111.0000   60.0000 27

#__ type_ start__ end____ width___ exp.time_
  3 omega  -78.00  -42.00   1.0000    2.0000
omega____ theta____ kappa____ phi______ frames
    -       -8.5000  -57.0000  150.0000 36

#__ type_ start__ end____ width___ exp.time_
  4 omega   -3.00   65.00   1.0000    2.0000
omega____ theta____ kappa____ phi______ frames
    -       -8.5000   25.0000  -60.0000 68

#__ type_ start__ end____ width___ exp.time_
  5 omega  -77.00  -52.00   1.0000    2.0000
omega____ theta____ kappa____ phi______ frames
    -       -8.5000  178.0000  -60.0000 25

#__ type_ start__ end____ width___ exp.time_
  6 omega  -61.00  -34.00   1.0000    2.0000
omega____ theta____ kappa____ phi______ frames
    -       -8.5000  178.0000   30.0000 27

#__ type_ start__ end____ width___ exp.time_
  7 omega  -15.00   85.00   1.0000    2.0000
omega____ theta____ kappa____ phi______ frames
    -       54.0000  -77.0000  -30.0000 100

#__ type_ start__ end____ width___ exp.time_
  8 omega  -14.00   75.00   1.0000    2.0000
omega____ theta____ kappa____ phi______ frames
    -       54.0000  -57.0000   60.0000 89

#__ type_ start__ end____ width___ exp.time_
  9 omega    4.00   41.00   1.0000    2.0000
omega____ theta____ kappa____ phi______ frames
    -       54.0000  -57.0000  -90.0000 37

#__ type_ start__ end____ width___ exp.time_
 10 omega  147.00  176.00   1.0000    5.0000
omega____ theta____ kappa____ phi______ frames
    -      108.0000  111.0000   30.0000 29

#__ type_ start__ end____ width___ exp.time_
 11 omega  104.00  130.00   1.0000    5.0000
omega____ theta____ kappa____ phi______ frames
    -      108.0000  178.0000  120.0000 26

#__ type_ start__ end____ width___ exp.time_
 12 omega   50.00   76.00   1.0000    5.0000
omega____ theta____ kappa____ phi______ frames
    -      108.0000  -38.0000   90.0000 26

#__ type_ start__ end____ width___ exp.time_
 13 omega   99.00  146.00   1.0000    5.0000
omega____ theta____ kappa____ phi______ frames
    -      108.0000  178.0000   30.0000 47

#__ type_ start__ end____ width___ exp.time_
 14 omega   39.00   80.00   1.0000    5.0000
omega____ theta____ kappa____ phi______ frames
    -      108.0000  -50.0000  120.0000 41

#__ type_ start__ end____ width___ exp.time_
 15 omega   35.00   94.00   1.0000    5.0000
omega____ theta____ kappa____ phi______ frames
    -      108.0000  -25.0000 -180.0000 59

#__ type_ start__ end____ width___ exp.time_
 16 omega   35.00  143.00   1.0000    5.0000
omega____ theta____ kappa____ phi______ frames
    -      108.0000    0.0000 -150.0000 108

#__ type_ start__ end____ width___ exp.time_
 17 omega  150.00  175.00   1.0000    5.0000
omega____ theta____ kappa____ phi______ frames
    -      108.0000   25.0000    0.0000 25

#__ type_ start__ end____ width___ exp.time_
 18 omega   39.00   80.00   1.0000    5.0000
omega____ theta____ kappa____ phi______ frames
    -      108.0000  -38.0000  150.0000 41

#__ type_ start__ end____ width___ exp.time_
 19 omega   59.00   85.00   1.0000    5.0000
omega____ theta____ kappa____ phi______ frames
    -      108.0000  -50.0000    0.0000 26

#__ type_ start__ end____ width___ exp.time_
 20 omega   62.00   88.00   1.0000    5.0000
omega____ theta____ kappa____ phi______ frames
    -      108.0000  -38.0000  -90.0000 26

#__ type_ start__ end____ width___ exp.time_
 21 omega   35.00   87.00   1.0000    5.0000
omega____ theta____ kappa____ phi______ frames
    -      108.0000  -25.0000 -120.0000 52

#__ type_ start__ end____ width___ exp.time_
 22 omega   62.00  100.00   1.0000    5.0000
omega____ theta____ kappa____ phi______ frames
    -      108.0000  -50.0000 -180.0000 38

#__ type_ start__ end____ width___ exp.time_
 23 omega   43.00   90.00   1.0000    5.0000
omega____ theta____ kappa____ phi______ frames
    -      108.0000  -38.0000  -30.0000 47

#__ type_ start__ end____ width___ exp.time_
 24 omega   76.00  111.00   1.0000    5.0000
omega____ theta____ kappa____ phi______ frames
    -      108.0000 -111.0000  -30.0000 35

#__ type_ start__ end____ width___ exp.time_
 25 omega   47.00   99.00   1.0000    5.0000
omega____ theta____ kappa____ phi______ frames
    -      108.0000  -12.0000    0.0000 52
;
_diffrn_measurement_device_type 'SuperNova, Dual, Cu at zero, Eos'
_diffrn_measurement_method '\w scans'
_diffrn_orient_matrix_UB_11 0.0710565000
_diffrn_orient_matrix_UB_12 0.0205316000
_diffrn_orient_matrix_UB_13 0.0205817000
_diffrn_orient_matrix_UB_21 -0.0109732000
_diffrn_orient_matrix_UB_22 0.0401166000
_diffrn_orient_matrix_UB_23 0.0464391000
_diffrn_orient_matrix_UB_31 0.0081078000
_diffrn_orient_matrix_UB_32 -0.1252196000
_diffrn_orient_matrix_UB_33 0.0182621000
_diffrn_radiation_monochromator mirror
_diffrn_radiation_type CuK\a
_diffrn_radiation_wavelength 1.54184
_diffrn_reflns_av_R_equivalents 0.0312
_diffrn_reflns_av_unetI/netI 0.0394
_diffrn_reflns_Laue_measured_fraction_full 0.982
_diffrn_reflns_Laue_measured_fraction_max 0.973
_diffrn_reflns_limit_h_max 27
_diffrn_reflns_limit_h_min -25
_diffrn_reflns_limit_k_max 6
_diffrn_reflns_limit_k_min -13
_diffrn_reflns_limit_l_max 36
_diffrn_reflns_limit_l_min -35
_diffrn_reflns_number 32556
_diffrn_reflns_point_group_measured_fraction_full 0.982
_diffrn_reflns_point_group_measured_fraction_max 0.973
_diffrn_reflns_theta_full 67.684
_diffrn_reflns_theta_max 69.737
_diffrn_reflns_theta_min 4.121
_diffrn_source 'SuperNova (Cu) X-ray Source'
_exptl_absorpt_coefficient_mu 1.211
_exptl_absorpt_correction_T_max 1.00000
_exptl_absorpt_correction_T_min 0.81965
_exptl_absorpt_correction_type multi-scan
_exptl_absorpt_process_details
;
CrysAlisPro, Agilent Technologies,
Version 1.171.36.28 (release 01-02-2013 CrysAlis171 .NET)
(compiled Feb  1 2013,16:14:44)
Empirical absorption correction using spherical harmonics,
 implemented in SCALE3 ABSPACK scaling algorithm.
;
_exptl_crystal_colour
;
;
_exptl_crystal_density_diffrn 1.164
_exptl_crystal_description
;
;
_exptl_crystal_F_000 2752
_refine_diff_density_max 0.610
_refine_diff_density_min -0.373
_refine_diff_density_rms 0.052
_refine_ls_extinction_method none
_refine_ls_goodness_of_fit_ref 1.026
_refine_ls_hydrogen_treatment constr
_refine_ls_matrix_type full
_refine_ls_number_parameters 801
_refine_ls_number_reflns 13442
_refine_ls_number_restraints 0
_refine_ls_restrained_S_all 1.026
_refine_ls_R_factor_all 0.0473
_refine_ls_R_factor_gt 0.0387
_refine_ls_shift/su_max 0.001
_refine_ls_shift/su_mean 0.000
_refine_ls_structure_factor_coef Fsqd
_refine_ls_weighting_details 'w=1/[\s^2^(Fo^2^)+(0.0479P)^2^+3.9417P] where P=(Fo^2^+2Fc^2^)/3'
_refine_ls_weighting_scheme calc
_refine_ls_wR_factor_gt 0.0996
_refine_ls_wR_factor_ref 0.1072
_reflns_Friedel_coverage 0.000
_reflns_number_gt 11465
_reflns_number_total 13442
_reflns_threshold_expression 'I > 2\s(I)'
_cod_data_source_file ma9b02302_si_003.cif
_cod_data_source_block wujincai_1224
_cod_database_code 1557171
_shelx_shelxl_version_number 2014/7
_shelx_space_group_comment
;
The symmetry employed for this shelxl refinement is uniquely defined
by the following loop, which should always be used as a source of
symmetry information in preference to the above space-group names.
They are only intended as comments.
;
_reflns_odcompleteness_completeness 97.78
_reflns_odcompleteness_iscentric 1
_reflns_odcompleteness_theta 66.97
_olex2_refinement_description
;
1. Fixed Uiso
 At 1.2 times of:
  All C(H) groups, All C(H,H) groups
 At 1.5 times of:
  All C(H,H,H) groups
2.a Secondary CH2 refined with riding coordinates:
 C15(H15A,H15B), C16(H16A,H16B), C18(H18A,H18B), C53(H53A,H53B), C54(H54A,
 H54B), C56(H56A,H56B)
2.b Aromatic/amide H refined with riding coordinates:
 C3(H3), C5(H5), C20(H20), C22(H22), C33(H33), C35(H35), C36(H36), C37(H37),
 C40(H40), C42(H42), C58(H58), C60(H60), C71(H71), C73(H73), C74(H74), C75(H75)
2.c Idealised Me refined as rotating group:
 C8(H8A,H8B,H8C), C9(H9A,H9B,H9C), C10(H10A,H10B,H10C), C12(H12A,H12B,H12C),
 C13(H13A,H13B,H13C), C14(H14A,H14B,H14C), C17(H17A,H17B,H17C), C26(H26A,H26B,
 H26C), C27(H27A,H27B,H27C), C28(H28A,H28B,H28C), C30(H30A,H30B,H30C), C31(H31A,
 H31B,H31C), C32(H32A,H32B,H32C), C46(H46A,H46B,H46C), C47(H47A,H47B,H47C),
 C48(H48A,H48B,H48C), C50(H50A,H50B,H50C), C51(H51A,H51B,H51C), C52(H52A,H52B,
 H52C), C55(H55A,H55B,H55C), C64(H64A,H64B,H64C), C65(H65A,H65B,H65C), C66(H66A,
 H66B,H66C), C68(H68A,H68B,H68C), C69(H69A,H69B,H69C), C70(H70A,H70B,H70C)
;
_olex2_submission_special_instructions 'No special instructions were received'

loop_
_space_group_symop_operation_xyz
'x, y, z'
'-x+1/2, y+1/2, -z+1/2'
'-x, -y, -z'
'x-1/2, -y-1/2, z-1/2'

loop_
_atom_site_label
_atom_site_type_symbol
_atom_site_fract_x
_atom_site_fract_y
_atom_site_fract_z
_atom_site_U_iso_or_equiv
_atom_site_adp_type
_atom_site_occupancy
_atom_site_site_symmetry_order
_atom_site_calc_flag
_atom_site_refinement_flags_posn
Zn1 Zn 0.36598(2) 0.70774(2) 0.25779(2) 0.01982(7) Uani 1 1 d .
F1 F 0.43508(7) 0.27528(12) 0.28649(6) 0.0468(4) Uani 1 1 d .
O1 O 0.35986(6) 0.83110(12) 0.21511(5) 0.0262(3) Uani 1 1 d .
O2 O 0.39926(6) 0.70957(12) 0.32393(5) 0.0237(3) Uani 1 1 d .
N1 N 0.27349(7) 0.67274(13) 0.25153(5) 0.0179(3) Uani 1 1 d .
N2 N 0.40768(7) 0.56145(14) 0.24068(6) 0.0236(3) Uani 1 1 d .
C1 C 0.30604(9) 0.85382(16) 0.18223(7) 0.0219(4) Uani 1 1 d .
C2 C 0.30649(10) 0.90875(18) 0.13961(7) 0.0266(4) Uani 1 1 d .
C3 C 0.24937(11) 0.92843(19) 0.10615(7) 0.0302(4) Uani 1 1 d .
H3 H 0.2501 0.9645 0.0784 0.036 Uiso 1 1 calc R
C4 C 0.19107(10) 0.89740(19) 0.11164(7) 0.0284(4) Uani 1 1 d .
C5 C 0.19163(9) 0.84674(16) 0.15404(7) 0.0235(4) Uani 1 1 d .
H5 H 0.1537 0.8251 0.1591 0.028 Uiso 1 1 calc R
C6 C 0.24714(9) 0.82717(15) 0.18932(6) 0.0202(4) Uani 1 1 d .
C7 C 0.36869(11) 0.9470(2) 0.13096(8) 0.0338(5) Uani 1 1 d .
C8 C 0.40265(12) 1.0330(2) 0.16886(9) 0.0400(5) Uani 1 1 d .
H8A H 0.3778 1.1019 0.1665 0.060 Uiso 1 1 calc GR
H8B H 0.4428 1.0521 0.1646 0.060 Uiso 1 1 calc GR
H8C H 0.4086 0.9989 0.1992 0.060 Uiso 1 1 calc GR
C9 C 0.41057(12) 0.8411(2) 0.13134(10) 0.0447(6) Uani 1 1 d .
H9A H 0.4224 0.8074 0.1621 0.067 Uiso 1 1 calc GR
H9B H 0.4476 0.8645 0.1231 0.067 Uiso 1 1 calc GR
H9C H 0.3879 0.7854 0.1090 0.067 Uiso 1 1 calc GR
C10 C 0.35863(14) 1.0069(3) 0.08332(10) 0.0540(7) Uani 1 1 d .
H10A H 0.3388 0.9541 0.0587 0.081 Uiso 1 1 calc GR
H10B H 0.3985 1.0305 0.0797 0.081 Uiso 1 1 calc GR
H10C H 0.3323 1.0734 0.0818 0.081 Uiso 1 1 calc GR
C11 C 0.12958(11) 0.9146(2) 0.07262(8) 0.0384(5) Uani 1 1 d .
C12 C 0.13489(17) 1.0143(4) 0.04035(13) 0.0982(16) Uani 1 1 d .
H12A H 0.1489 1.0824 0.0587 0.147 Uiso 1 1 calc GR
H12B H 0.0946 1.0287 0.0185 0.147 Uiso 1 1 calc GR
H12C H 0.1645 0.9945 0.0235 0.147 Uiso 1 1 calc GR
C13 C 0.11469(17) 0.8041(4) 0.04471(12) 0.0901(15) Uani 1 1 d .
H13A H 0.1490 0.7848 0.0324 0.135 Uiso 1 1 calc GR
H13B H 0.0772 0.8144 0.0194 0.135 Uiso 1 1 calc GR
H13C H 0.1084 0.7428 0.0647 0.135 Uiso 1 1 calc GR
C14 C 0.07574(12) 0.9456(3) 0.09274(9) 0.0592(8) Uani 1 1 d .
H14A H 0.0661 0.8805 0.1094 0.089 Uiso 1 1 calc GR
H14B H 0.0394 0.9660 0.0677 0.089 Uiso 1 1 calc GR
H14C H 0.0878 1.0099 0.1138 0.089 Uiso 1 1 calc GR
C15 C 0.24230(9) 0.78585(15) 0.23627(6) 0.0190(4) Uani 1 1 d .
H15A H 0.2609 0.8436 0.2597 0.023 Uiso 1 1 calc R
H15B H 0.1982 0.7793 0.2349 0.023 Uiso 1 1 calc R
C16 C 0.24778(9) 0.57995(16) 0.21706(7) 0.0224(4) Uani 1 1 d .
H16A H 0.2718 0.5102 0.2276 0.027 Uiso 1 1 calc R
H16B H 0.2547 0.6018 0.1874 0.027 Uiso 1 1 calc R
C17 C 0.17861(10) 0.55142(18) 0.20828(8) 0.0302(4) Uani 1 1 d .
H17A H 0.1668 0.4927 0.1846 0.045 Uiso 1 1 calc GR
H17B H 0.1540 0.6195 0.1979 0.045 Uiso 1 1 calc GR
H17C H 0.1713 0.5239 0.2368 0.045 Uiso 1 1 calc GR
C18 C 0.26915(9) 0.64303(16) 0.29953(6) 0.0209(4) Uani 1 1 d .
H18A H 0.2898 0.5694 0.3088 0.025 Uiso 1 1 calc R
H18B H 0.2252 0.6337 0.2982 0.025 Uiso 1 1 calc R
C19 C 0.29805(9) 0.73169(16) 0.33664(6) 0.0204(4) Uani 1 1 d .
C20 C 0.25990(9) 0.78377(17) 0.36098(7) 0.0236(4) Uani 1 1 d .
H20 H 0.2172 0.7671 0.3522 0.028 Uiso 1 1 calc R
C21 C 0.28379(10) 0.85947(18) 0.39774(7) 0.0266(4) Uani 1 1 d .
C22 C 0.34823(10) 0.88049(18) 0.40973(7) 0.0275(4) Uani 1 1 d .
H22 H 0.3652 0.9303 0.4346 0.033 Uiso 1 1 calc R
C23 C 0.38868(9) 0.83182(17) 0.38688(6) 0.0238(4) Uani 1 1 d .
C24 C 0.36290(9) 0.75667(16) 0.34843(6) 0.0204(4) Uani 1 1 d .
C25 C 0.45925(10) 0.8593(2) 0.40199(7) 0.0309(5) Uani 1 1 d .
C26 C 0.47865(12) 0.9348(3) 0.44620(9) 0.0532(7) Uani 1 1 d .
H26A H 0.4566 1.0071 0.4403 0.080 Uiso 1 1 calc GR
H26B H 0.5231 0.9487 0.4544 0.080 Uiso 1 1 calc GR
H26C H 0.4683 0.8958 0.4715 0.080 Uiso 1 1 calc GR
C27 C 0.49721(10) 0.7463(2) 0.41349(8) 0.0393(5) Uani 1 1 d .
H27A H 0.4866 0.7073 0.4387 0.059 Uiso 1 1 calc GR
H27B H 0.5413 0.7638 0.4226 0.059 Uiso 1 1 calc GR
H27C H 0.4874 0.6975 0.3863 0.059 Uiso 1 1 calc GR
C28 C 0.47643(10) 0.9262(2) 0.36271(8) 0.0340(5) Uani 1 1 d .
H28A H 0.4601 0.8862 0.3335 0.051 Uiso 1 1 calc GR
H28B H 0.5213 0.9319 0.3697 0.051 Uiso 1 1 calc GR
H28C H 0.4586 1.0023 0.3603 0.051 Uiso 1 1 calc GR
C29 C 0.24293(11) 0.9192(2) 0.42490(8) 0.0347(5) Uani 1 1 d .
C30 C 0.2418(2) 1.0478(3) 0.41671(16) 0.0980(17) Uani 1 1 d .
H30A H 0.2840 1.0769 0.4254 0.147 Uiso 1 1 calc GR
H30B H 0.2185 1.0847 0.4354 0.147 Uiso 1 1 calc GR
H30C H 0.2222 1.0636 0.3842 0.147 Uiso 1 1 calc GR
C31 C 0.27073(16) 0.8962(4) 0.47716(10) 0.0771(12) Uani 1 1 d .
H31A H 0.2733 0.8144 0.4827 0.116 Uiso 1 1 calc GR
H31B H 0.2444 0.9304 0.4941 0.116 Uiso 1 1 calc GR
H31C H 0.3120 0.9293 0.4876 0.116 Uiso 1 1 calc GR
C32 C 0.17629(14) 0.8732(4) 0.41171(13) 0.0813(13) Uani 1 1 d .
H32A H 0.1566 0.8877 0.3791 0.122 Uiso 1 1 calc GR
H32B H 0.1530 0.9112 0.4302 0.122 Uiso 1 1 calc GR
H32C H 0.1770 0.7916 0.4175 0.122 Uiso 1 1 calc GR
C33 C 0.41069(9) 0.46924(18) 0.26850(7) 0.0272(4) Uani 1 1 d .
H33 H 0.3960 0.4748 0.2948 0.033 Uiso 1 1 calc R
C34 C 0.43536(9) 0.36646(18) 0.25852(8) 0.0305(4) Uani 1 1 d .
C35 C 0.46014(11) 0.3560(2) 0.22130(9) 0.0376(5) Uani 1 1 d .
H35 H 0.4777 0.2870 0.2150 0.045 Uiso 1 1 calc R
C36 C 0.45789(12) 0.4522(2) 0.19365(9) 0.0383(5) Uani 1 1 d .
H36 H 0.4747 0.4497 0.1684 0.046 Uiso 1 1 calc R
C37 C 0.43041(10) 0.55287(18) 0.20368(7) 0.0289(4) Uani 1 1 d .
H37 H 0.4277 0.6164 0.1841 0.035 Uiso 1 1 calc R
Zn2 Zn 0.63141(2) 0.47184(2) 0.23280(2) 0.01936(7) Uani 1 1 d .
F2 F 0.55775(7) 0.90040(12) 0.19705(6) 0.0494(4) Uani 1 1 d .
O3 O 0.60244(6) 0.46796(12) 0.16640(5) 0.0229(3) Uani 1 1 d .
O4 O 0.63386(6) 0.35005(12) 0.27570(5) 0.0246(3) Uani 1 1 d .
N3 N 0.72496(7) 0.50497(13) 0.24254(5) 0.0173(3) Uani 1 1 d .
N4 N 0.58888(7) 0.61955(14) 0.24749(6) 0.0232(3) Uani 1 1 d .
C39 C 0.70598(9) 0.44241(16) 0.15839(6) 0.0202(4) Uani 1 1 d .
C40 C 0.74587(9) 0.38825(17) 0.13608(7) 0.0230(4) Uani 1 1 d .
H40 H 0.7886 0.4046 0.1461 0.028 Uiso 1 1 calc R
C41 C 0.72402(9) 0.31102(18) 0.09952(7) 0.0248(4) Uani 1 1 d .
C42 C 0.65969(10) 0.28841(19) 0.08600(7) 0.0277(4) Uani 1 1 d .
H42 H 0.6440 0.2367 0.0616 0.033 Uiso 1 1 calc R
C43 C 0.61746(9) 0.33905(18) 0.10714(7) 0.0243(4) Uani 1 1 d .
C44 C 0.64098(9) 0.41709(16) 0.14456(6) 0.0198(4) Uani 1 1 d .
C45 C 0.54721(10) 0.3094(2) 0.09030(8) 0.0326(5) Uani 1 1 d .
C46 C 0.50871(10) 0.4202(2) 0.07464(8) 0.0437(6) Uani 1 1 d .
H46A H 0.5178 0.4746 0.1000 0.066 Uiso 1 1 calc GR
H46B H 0.4647 0.4019 0.0658 0.066 Uiso 1 1 calc GR
H46C H 0.5196 0.4532 0.0484 0.066 Uiso 1 1 calc GR
C47 C 0.52765(10) 0.2492(2) 0.13003(9) 0.0369(5) Uani 1 1 d .
H47A H 0.5472 0.1746 0.1357 0.055 Uiso 1 1 calc GR
H47B H 0.4828 0.2404 0.1212 0.055 Uiso 1 1 calc GR
H47C H 0.5407 0.2951 0.1580 0.055 Uiso 1 1 calc GR
C48 C 0.53167(12) 0.2253(3) 0.04852(10) 0.0572(8) Uani 1 1 d .
H48A H 0.5428 0.2600 0.0227 0.086 Uiso 1 1 calc GR
H48B H 0.4875 0.2085 0.0395 0.086 Uiso 1 1 calc GR
H48C H 0.5550 0.1551 0.0574 0.086 Uiso 1 1 calc GR
C49 C 0.76811(11) 0.2508(2) 0.07522(8) 0.0352(5) Uani 1 1 d .
C50 C 0.81992(16) 0.3318(4) 0.07127(15) 0.0892(15) Uani 1 1 d .
H50A H 0.8019 0.4036 0.0578 0.134 Uiso 1 1 calc GR
H50B H 0.8428 0.2975 0.0517 0.134 Uiso 1 1 calc GR
H50C H 0.8479 0.3458 0.1019 0.134 Uiso 1 1 calc GR
C51 C 0.7952(3) 0.1456(4) 0.10212(17) 0.140(3) Uani 1 1 d .
H51A H 0.8183 0.1671 0.1334 0.210 Uiso 1 1 calc GR
H51B H 0.8229 0.1082 0.0871 0.210 Uiso 1 1 calc GR
H51C H 0.7620 0.0936 0.1032 0.210 Uiso 1 1 calc GR
C52 C 0.73383(15) 0.2147(4) 0.02543(12) 0.0840(14) Uani 1 1 d .
H52A H 0.7034 0.1563 0.0261 0.126 Uiso 1 1 calc GR
H52B H 0.7635 0.1845 0.0104 0.126 Uiso 1 1 calc GR
H52C H 0.7129 0.2805 0.0083 0.126 Uiso 1 1 calc GR
C53 C 0.73300(9) 0.53251(16) 0.19533(6) 0.0207(4) Uani 1 1 d .
H53A H 0.7775 0.5409 0.1983 0.025 Uiso 1 1 calc R
H53B H 0.7130 0.6061 0.1849 0.025 Uiso 1 1 calc R
C54 C 0.74848(9) 0.59921(16) 0.27697(7) 0.0231(4) Uani 1 1 d .
H54A H 0.7378 0.5800 0.3055 0.028 Uiso 1 1 calc R
H54B H 0.7259 0.6694 0.2646 0.028 Uiso 1 1 calc R
C55 C 0.81837(10) 0.62509(17) 0.28971(8) 0.0307(5) Uani 1 1 d .
H55A H 0.8296 0.6481 0.2621 0.046 Uiso 1 1 calc GR
H55B H 0.8416 0.5572 0.3027 0.046 Uiso 1 1 calc GR
H55C H 0.8281 0.6864 0.3123 0.046 Uiso 1 1 calc GR
C56 C 0.75512(8) 0.39232(15) 0.25972(6) 0.0182(3) Uani 1 1 d .
H56A H 0.7997 0.3980 0.2629 0.022 Uiso 1 1 calc R
H56B H 0.7379 0.3335 0.2364 0.022 Uiso 1 1 calc R
C57 C 0.74640(8) 0.35449(15) 0.30597(6) 0.0189(4) Uani 1 1 d .
C58 C 0.79994(9) 0.33882(16) 0.34361(7) 0.0219(4) Uani 1 1 d .
H58 H 0.8389 0.3590 0.3401 0.026 Uiso 1 1 calc R
C59 C 0.79683(9) 0.29416(18) 0.38605(7) 0.0264(4) Uani 1 1 d .
C60 C 0.73737(10) 0.26261(18) 0.38903(7) 0.0276(4) Uani 1 1 d .
H60 H 0.7345 0.2294 0.4168 0.033 Uiso 1 1 calc R
C61 C 0.68196(9) 0.27757(17) 0.35305(7) 0.0245(4) Uani 1 1 d .
C62 C 0.68594(9) 0.32889(16) 0.31049(7) 0.0202(4) Uani 1 1 d .
C63 C 0.61831(10) 0.2398(2) 0.35898(8) 0.0313(5) Uani 1 1 d .
C64 C 0.62456(12) 0.1832(3) 0.40661(9) 0.0508(7) Uani 1 1 d .
H64A H 0.6529 0.1189 0.4107 0.076 Uiso 1 1 calc GR
H64B H 0.5841 0.1567 0.4080 0.076 Uiso 1 1 calc GR
H64C H 0.6406 0.2386 0.4311 0.076 Uiso 1 1 calc GR
C65 C 0.58746(11) 0.1509(2) 0.32080(9) 0.0379(5) Uani 1 1 d .
H65A H 0.5842 0.1831 0.2905 0.057 Uiso 1 1 calc GR
H65B H 0.5463 0.1320 0.3231 0.057 Uiso 1 1 calc GR
H65C H 0.6127 0.0822 0.3251 0.057 Uiso 1 1 calc GR
C66 C 0.57533(11) 0.3460(2) 0.35540(9) 0.0396(5) Uani 1 1 d .
H66A H 0.5965 0.4036 0.3775 0.059 Uiso 1 1 calc GR
H66B H 0.5372 0.3235 0.3622 0.059 Uiso 1 1 calc GR
H66C H 0.5655 0.3771 0.3243 0.059 Uiso 1 1 calc GR
C67 C 0.85487(10) 0.2807(2) 0.42829(7) 0.0341(5) Uani 1 1 d .
C68 C 0.84667(17) 0.3542(4) 0.46824(11) 0.0874(14) Uani 1 1 d .
H68A H 0.8500 0.4343 0.4610 0.131 Uiso 1 1 calc GR
H68B H 0.8787 0.3352 0.4964 0.131 Uiso 1 1 calc GR
H68C H 0.8061 0.3397 0.4726 0.131 Uiso 1 1 calc GR
C69 C 0.86057(16) 0.1551(3) 0.44465(12) 0.0738(11) Uani 1 1 d .
H69A H 0.8228 0.1324 0.4519 0.111 Uiso 1 1 calc GR
H69B H 0.8956 0.1474 0.4721 0.111 Uiso 1 1 calc GR
H69C H 0.8669 0.1065 0.4202 0.111 Uiso 1 1 calc GR
C70 C 0.91446(14) 0.3111(5) 0.41721(12) 0.123(2) Uani 1 1 d .
H70A H 0.9222 0.2562 0.3953 0.185 Uiso 1 1 calc GR
H70B H 0.9487 0.3094 0.4454 0.185 Uiso 1 1 calc GR
H70C H 0.9109 0.3871 0.4038 0.185 Uiso 1 1 calc GR
C71 C 0.58441(9) 0.70846(18) 0.21800(8) 0.0284(4) Uani 1 1 d .
H71 H 0.5983 0.7002 0.1914 0.034 Uiso 1 1 calc R
C72 C 0.55934(10) 0.81251(19) 0.22668(9) 0.0336(5) Uani 1 1 d .
C73 C 0.53581(12) 0.8259(2) 0.26453(10) 0.0420(6) Uani 1 1 d .
H73 H 0.5179 0.8952 0.2699 0.050 Uiso 1 1 calc R
C74 C 0.53986(13) 0.7330(2) 0.29405(9) 0.0449(6) Uani 1 1 d .
H74 H 0.5242 0.7381 0.3199 0.054 Uiso 1 1 calc R
C75 C 0.56751(10) 0.63170(19) 0.28494(8) 0.0317(5) Uani 1 1 d .
H75 H 0.5713 0.5701 0.3056 0.038 Uiso 1 1 calc R

loop_
_atom_site_aniso_label
_atom_site_aniso_U_11
_atom_site_aniso_U_22
_atom_site_aniso_U_33
_atom_site_aniso_U_23
_atom_site_aniso_U_13
_atom_site_aniso_U_12
Zn1 0.01999(13) 0.01899(13) 0.01972(13) -0.00044(9) 0.00437(9) 0.00149(9)
F1 0.0434(8) 0.0302(7) 0.0703(10) 0.0186(7) 0.0217(7) 0.0098(6)
O1 0.0210(7) 0.0293(7) 0.0256(7) 0.0055(6) 0.0023(5) -0.0022(5)
O2 0.0210(6) 0.0261(7) 0.0218(7) -0.0023(5) 0.0026(5) 0.0030(5)
N1 0.0213(7) 0.0140(7) 0.0170(7) -0.0008(6) 0.0030(6) -0.0009(6)
N2 0.0208(8) 0.0229(8) 0.0263(8) -0.0003(7) 0.0051(6) 0.0027(6)
C1 0.0251(9) 0.0181(9) 0.0214(9) 0.0005(7) 0.0047(7) 0.0004(7)
C2 0.0326(11) 0.0245(10) 0.0232(10) 0.0023(8) 0.0087(8) -0.0010(8)
C3 0.0393(12) 0.0304(11) 0.0207(10) 0.0053(8) 0.0081(9) 0.0034(9)
C4 0.0308(11) 0.0303(11) 0.0203(9) -0.0003(8) 0.0011(8) 0.0058(8)
C5 0.0248(9) 0.0209(9) 0.0238(9) -0.0012(7) 0.0050(8) 0.0013(7)
C6 0.0247(9) 0.0148(8) 0.0196(9) -0.0012(7) 0.0037(7) 0.0009(7)
C7 0.0354(12) 0.0343(12) 0.0345(12) 0.0093(9) 0.0146(9) -0.0024(9)
C8 0.0392(13) 0.0339(12) 0.0486(14) 0.0070(10) 0.0148(11) -0.0084(10)
C9 0.0433(14) 0.0455(14) 0.0532(15) 0.0025(12) 0.0269(12) -0.0009(11)
C10 0.0528(16) 0.0699(19) 0.0430(15) 0.0214(14) 0.0196(13) -0.0093(14)
C11 0.0347(12) 0.0541(15) 0.0210(10) 0.0008(10) -0.0010(9) 0.0102(10)
C12 0.054(2) 0.154(4) 0.073(2) 0.075(3) -0.0060(18) 0.019(2)
C13 0.068(2) 0.105(3) 0.067(2) -0.052(2) -0.0311(18) 0.025(2)
C14 0.0361(14) 0.097(2) 0.0366(14) 0.0038(15) -0.0024(11) 0.0256(15)
C15 0.0238(9) 0.0132(9) 0.0195(9) -0.0014(7) 0.0052(7) 0.0012(7)
C16 0.0291(10) 0.0151(9) 0.0209(9) -0.0044(7) 0.0039(7) -0.0026(7)
C17 0.0296(11) 0.0221(10) 0.0323(11) -0.0062(8) -0.0023(8) -0.0035(8)
C18 0.0240(9) 0.0196(9) 0.0179(9) 0.0023(7) 0.0042(7) -0.0028(7)
C19 0.0243(9) 0.0197(9) 0.0152(8) 0.0020(7) 0.0021(7) 0.0006(7)
C20 0.0228(9) 0.0276(10) 0.0196(9) 0.0013(8) 0.0047(7) -0.0011(8)
C21 0.0304(10) 0.0311(11) 0.0183(9) -0.0013(8) 0.0068(8) 0.0015(8)
C22 0.0330(11) 0.0304(11) 0.0166(9) -0.0061(8) 0.0030(8) -0.0041(8)
C23 0.0245(10) 0.0273(10) 0.0167(9) -0.0003(7) 0.0010(7) -0.0019(8)
C24 0.0243(9) 0.0194(9) 0.0157(8) 0.0025(7) 0.0028(7) 0.0022(7)
C25 0.0262(10) 0.0382(12) 0.0250(10) -0.0071(9) 0.0017(8) -0.0073(9)
C26 0.0358(13) 0.078(2) 0.0400(14) -0.0293(14) 0.0015(11) -0.0187(13)
C27 0.0244(10) 0.0518(15) 0.0340(12) 0.0064(10) -0.0045(9) -0.0013(10)
C28 0.0272(10) 0.0316(11) 0.0436(13) -0.0045(10) 0.0108(9) -0.0058(9)
C29 0.0363(12) 0.0445(13) 0.0259(11) -0.0072(9) 0.0131(9) 0.0016(10)
C30 0.162(4) 0.052(2) 0.124(4) 0.004(2) 0.113(4) 0.028(2)
C31 0.064(2) 0.146(4) 0.0278(14) -0.0014(18) 0.0237(14) 0.019(2)
C32 0.0422(16) 0.123(3) 0.086(3) -0.058(2) 0.0290(17) -0.0028(18)
C33 0.0243(10) 0.0269(10) 0.0319(11) 0.0031(8) 0.0100(8) 0.0043(8)
C34 0.0223(9) 0.0247(10) 0.0434(12) 0.0044(9) 0.0073(9) 0.0024(8)
C35 0.0358(12) 0.0287(11) 0.0505(14) -0.0064(10) 0.0158(11) 0.0060(9)
C36 0.0449(13) 0.0372(13) 0.0386(13) -0.0050(10) 0.0213(11) 0.0058(10)
C37 0.0332(11) 0.0259(10) 0.0294(11) -0.0011(8) 0.0118(9) 0.0008(8)
Zn2 0.01845(12) 0.01847(13) 0.01974(13) 0.00080(9) 0.00305(9) 0.00263(9)
F2 0.0499(9) 0.0307(7) 0.0724(11) 0.0210(7) 0.0248(8) 0.0129(6)
O3 0.0186(6) 0.0274(7) 0.0202(6) 0.0001(5) 0.0016(5) 0.0056(5)
O4 0.0187(6) 0.0283(7) 0.0233(7) 0.0058(6) 0.0002(5) -0.0019(5)
N3 0.0191(7) 0.0134(7) 0.0175(7) 0.0000(6) 0.0018(6) -0.0006(6)
N4 0.0211(8) 0.0209(8) 0.0267(8) -0.0008(6) 0.0053(6) 0.0037(6)
C39 0.0221(9) 0.0201(9) 0.0164(8) 0.0025(7) 0.0022(7) -0.0005(7)
C40 0.0176(8) 0.0286(10) 0.0218(9) 0.0025(8) 0.0038(7) -0.0018(7)
C41 0.0234(9) 0.0300(10) 0.0208(9) -0.0020(8) 0.0057(7) 0.0010(8)
C42 0.0264(10) 0.0356(11) 0.0192(9) -0.0064(8) 0.0033(8) -0.0035(8)
C43 0.0191(9) 0.0322(11) 0.0185(9) -0.0001(8) 0.0005(7) -0.0001(8)
C44 0.0195(9) 0.0219(9) 0.0162(8) 0.0047(7) 0.0023(7) 0.0033(7)
C45 0.0200(10) 0.0477(13) 0.0266(11) -0.0081(10) 0.0005(8) -0.0037(9)
C46 0.0221(10) 0.0682(18) 0.0330(12) 0.0064(12) -0.0048(9) 0.0039(11)
C47 0.0237(10) 0.0410(13) 0.0459(13) -0.0067(10) 0.0097(9) -0.0073(9)
C48 0.0301(12) 0.090(2) 0.0462(15) -0.0332(16) 0.0020(11) -0.0175(13)
C49 0.0332(11) 0.0444(13) 0.0315(11) -0.0077(10) 0.0149(9) 0.0023(10)
C50 0.058(2) 0.118(3) 0.115(3) -0.066(3) 0.063(2) -0.034(2)
C51 0.208(6) 0.139(4) 0.120(4) 0.072(3) 0.124(4) 0.133(4)
C52 0.0512(18) 0.151(4) 0.057(2) -0.053(2) 0.0256(16) -0.010(2)
C53 0.0216(9) 0.0191(9) 0.0207(9) 0.0029(7) 0.0047(7) -0.0027(7)
C54 0.0296(10) 0.0146(9) 0.0228(9) -0.0028(7) 0.0039(8) -0.0009(7)
C55 0.0319(11) 0.0197(10) 0.0334(11) -0.0038(8) -0.0021(9) -0.0030(8)
C56 0.0208(8) 0.0137(8) 0.0187(9) -0.0010(7) 0.0032(7) 0.0006(7)
C57 0.0202(9) 0.0148(8) 0.0196(9) 0.0001(7) 0.0021(7) 0.0017(7)
C58 0.0205(9) 0.0208(9) 0.0223(9) -0.0020(7) 0.0026(7) 0.0005(7)
C59 0.0255(10) 0.0295(11) 0.0198(9) 0.0002(8) -0.0009(8) 0.0035(8)
C60 0.0297(10) 0.0327(11) 0.0187(9) 0.0065(8) 0.0039(8) 0.0017(8)
C61 0.0245(10) 0.0239(10) 0.0237(10) 0.0037(8) 0.0047(8) -0.0006(8)
C62 0.0195(9) 0.0174(9) 0.0211(9) 0.0011(7) 0.0014(7) -0.0002(7)
C63 0.0266(10) 0.0354(12) 0.0324(11) 0.0116(9) 0.0090(9) -0.0009(9)
C64 0.0387(13) 0.0734(19) 0.0421(14) 0.0256(14) 0.0143(11) -0.0024(13)
C65 0.0306(11) 0.0332(12) 0.0499(14) 0.0082(10) 0.0111(10) -0.0078(9)
C66 0.0309(11) 0.0458(14) 0.0456(14) 0.0046(11) 0.0166(10) 0.0016(10)
C67 0.0282(11) 0.0484(14) 0.0197(10) 0.0000(9) -0.0033(8) 0.0044(9)
C68 0.069(2) 0.113(3) 0.0525(19) -0.042(2) -0.0274(16) 0.037(2)
C69 0.068(2) 0.065(2) 0.062(2) 0.0105(16) -0.0249(16) 0.0184(17)
C70 0.0279(15) 0.279(7) 0.0476(19) 0.067(3) -0.0139(13) -0.018(3)
C71 0.0243(10) 0.0286(11) 0.0338(11) 0.0012(9) 0.0107(8) 0.0047(8)
C72 0.0283(10) 0.0239(11) 0.0488(13) 0.0060(9) 0.0111(10) 0.0037(8)
C73 0.0448(13) 0.0288(12) 0.0573(16) -0.0046(11) 0.0220(12) 0.0106(10)
C74 0.0580(16) 0.0411(14) 0.0444(14) -0.0015(11) 0.0286(13) 0.0108(12)
C75 0.0357(11) 0.0303(11) 0.0306(11) -0.0003(9) 0.0118(9) 0.0037(9)

loop_
_atom_type_symbol
_atom_type_description
_atom_type_scat_dispersion_real
_atom_type_scat_dispersion_imag
_atom_type_scat_source
C C 0.0181 0.0091 'International Tables Vol C Tables 4.2.6.8 and 6.1.1.4'
H H 0.0000 0.0000 'International Tables Vol C Tables 4.2.6.8 and 6.1.1.4'
F F 0.0727 0.0534 'International Tables Vol C Tables 4.2.6.8 and 6.1.1.4'
N N 0.0311 0.0180 'International Tables Vol C Tables 4.2.6.8 and 6.1.1.4'
O O 0.0492 0.0322 'International Tables Vol C Tables 4.2.6.8 and 6.1.1.4'
Zn Zn -1.5491 0.6778 'International Tables Vol C Tables 4.2.6.8 and 6.1.1.4'

loop_
_geom_angle_atom_site_label_1
_geom_angle_atom_site_label_2
_geom_angle_atom_site_label_3
_geom_angle
O1 Zn1 O2 128.43(6)
O1 Zn1 N1 102.01(6)
O1 Zn1 N2 114.02(6)
O2 Zn1 N1 100.58(6)
O2 Zn1 N2 101.24(6)
N1 Zn1 N2 108.84(6)
C1 O1 Zn1 121.29(12)
C24 O2 Zn1 116.67(11)
C15 N1 Zn1 102.78(11)
C15 N1 C18 110.04(14)
C16 N1 Zn1 112.73(11)
C16 N1 C15 111.75(14)
C16 N1 C18 112.15(14)
C18 N1 Zn1 106.90(11)
C33 N2 Zn1 116.71(13)
C37 N2 Zn1 124.33(14)
C37 N2 C33 118.95(18)
O1 C1 C2 120.70(18)
O1 C1 C6 121.27(17)
C6 C1 C2 118.01(18)
C1 C2 C7 120.69(19)
C3 C2 C1 118.51(19)
C3 C2 C7 120.80(19)
C2 C3 C4 124.13(19)
C3 C4 C11 122.2(2)
C5 C4 C3 116.37(19)
C5 C4 C11 121.4(2)
C4 C5 C6 122.19(19)
C1 C6 C15 121.12(17)
C5 C6 C1 120.64(18)
C5 C6 C15 118.06(17)
C8 C7 C2 109.98(19)
C8 C7 C9 110.0(2)
C8 C7 C10 107.3(2)
C9 C7 C2 109.80(18)
C9 C7 C10 107.3(2)
C10 C7 C2 112.4(2)
C12 C11 C4 111.4(2)
C13 C11 C4 108.4(2)
C13 C11 C12 109.8(3)
C13 C11 C14 110.0(3)
C14 C11 C4 111.23(19)
C14 C11 C12 106.1(3)
N1 C15 C6 114.35(15)
N1 C16 C17 116.71(16)
N1 C18 C19 114.34(15)
C20 C19 C18 118.52(17)
C20 C19 C24 120.48(17)
C24 C19 C18 120.89(17)
C21 C20 C19 121.98(18)
C20 C21 C22 116.68(18)
C20 C21 C29 123.24(19)
C22 C21 C29 120.08(19)
C23 C22 C21 124.17(18)
C22 C23 C24 118.23(18)
C22 C23 C25 121.26(18)
C24 C23 C25 120.51(18)
O2 C24 C19 120.48(17)
O2 C24 C23 121.12(17)
C19 C24 C23 118.40(17)
C23 C25 C26 112.64(18)
C23 C25 C27 109.73(18)
C23 C25 C28 109.45(17)
C26 C25 C27 106.8(2)
C26 C25 C28 107.1(2)
C28 C25 C27 111.05(19)
C30 C29 C21 110.1(2)
C30 C29 C31 108.7(3)
C30 C29 C32 109.6(3)
C31 C29 C21 109.1(2)
C32 C29 C21 112.5(2)
C32 C29 C31 106.7(3)
N2 C33 C34 120.59(19)
F1 C34 C33 118.3(2)
F1 C34 C35 120.1(2)
C35 C34 C33 121.6(2)
C34 C35 C36 117.0(2)
C35 C36 C37 119.7(2)
N2 C37 C36 122.0(2)
O3 Zn2 N3 100.59(6)
O3 Zn2 N4 101.52(6)
O4 Zn2 O3 128.41(6)
O4 Zn2 N3 102.05(6)
O4 Zn2 N4 113.80(6)
N3 Zn2 N4 108.73(6)
C44 O3 Zn2 115.96(11)
C62 O4 Zn2 120.81(12)
C53 N3 Zn2 106.90(11)
C54 N3 Zn2 112.29(11)
C54 N3 C53 112.21(14)
C54 N3 C56 111.71(14)
C56 N3 Zn2 102.93(11)
C56 N3 C53 110.32(14)
C71 N4 Zn2 116.97(13)
C75 N4 Zn2 123.80(14)
C75 N4 C71 119.20(18)
C40 C39 C44 119.99(17)
C40 C39 C53 118.75(17)
C44 C39 C53 121.18(17)
C41 C40 C39 122.32(17)
C40 C41 C42 116.78(18)
C40 C41 C49 122.25(18)
C42 C41 C49 120.96(19)
C41 C42 C43 123.63(19)
C42 C43 C44 118.50(18)
C42 C43 C45 120.49(18)
C44 C43 C45 121.00(18)
O3 C44 C39 120.21(17)
O3 C44 C43 121.03(17)
C43 C44 C39 118.75(17)
C43 C45 C46 109.74(19)
C43 C45 C47 109.36(17)
C43 C45 C48 112.37(18)
C47 C45 C46 110.97(19)
C47 C45 C48 106.7(2)
C48 C45 C46 107.7(2)
C50 C49 C41 110.7(2)
C50 C49 C52 106.1(3)
C51 C49 C41 109.5(2)
C51 C49 C50 110.4(3)
C51 C49 C52 108.3(3)
C52 C49 C41 111.9(2)
N3 C53 C39 114.00(14)
N3 C54 C55 116.87(16)
N3 C56 C57 114.02(14)
C58 C57 C56 118.09(16)
C58 C57 C62 120.73(17)
C62 C57 C56 121.07(16)
C59 C58 C57 122.04(18)
C58 C59 C60 116.55(18)
C58 C59 C67 122.64(19)
C60 C59 C67 120.81(19)
C61 C60 C59 124.27(19)
C60 C61 C62 118.18(18)
C60 C61 C63 121.11(18)
C62 C61 C63 120.71(17)
O4 C62 C57 121.49(17)
O4 C62 C61 120.49(17)
C57 C62 C61 118.00(17)
C61 C63 C65 109.70(18)
C61 C63 C66 109.63(18)
C64 C63 C61 112.45(18)
C64 C63 C65 107.6(2)
C64 C63 C66 107.3(2)
C66 C63 C65 110.12(19)
C68 C67 C59 109.1(2)
C68 C67 C69 107.6(3)
C69 C67 C59 109.4(2)
C70 C67 C59 112.8(2)
C70 C67 C68 110.6(3)
C70 C67 C69 107.2(3)
N4 C71 C72 120.5(2)
F2 C72 C71 118.5(2)
F2 C72 C73 120.4(2)
C73 C72 C71 121.1(2)
C74 C73 C72 117.5(2)
C73 C74 C75 119.3(2)
N4 C75 C74 122.2(2)

loop_
_geom_bond_atom_site_label_1
_geom_bond_atom_site_label_2
_geom_bond_distance
Zn1 O1 1.8902(14)
Zn1 O2 1.8967(13)
Zn1 N1 2.0480(15)
Zn1 N2 2.0615(16)
F1 C34 1.345(3)
O1 C1 1.339(2)
O2 C24 1.346(2)
N1 C15 1.491(2)
N1 C16 1.484(2)
N1 C18 1.498(2)
N2 C33 1.341(3)
N2 C37 1.337(3)
C1 C2 1.421(3)
C1 C6 1.415(3)
C2 C3 1.392(3)
C2 C7 1.538(3)
C3 C4 1.396(3)
C4 C5 1.388(3)
C4 C11 1.535(3)
C5 C6 1.393(3)
C6 C15 1.508(2)
C7 C8 1.534(3)
C7 C9 1.536(3)
C7 C10 1.536(3)
C11 C12 1.527(4)
C11 C13 1.511(4)
C11 C14 1.522(3)
C16 C17 1.519(3)
C18 C19 1.511(2)
C19 C20 1.396(3)
C19 C24 1.411(3)
C20 C21 1.385(3)
C21 C22 1.394(3)
C21 C29 1.538(3)
C22 C23 1.389(3)
C23 C24 1.423(3)
C23 C25 1.536(3)
C25 C26 1.536(3)
C25 C27 1.541(3)
C25 C28 1.537(3)
C29 C30 1.508(4)
C29 C31 1.525(3)
C29 C32 1.516(4)
C33 C34 1.377(3)
C34 C35 1.374(3)
C35 C36 1.377(3)
C36 C37 1.386(3)
Zn2 O3 1.8975(13)
Zn2 O4 1.8924(13)
Zn2 N3 2.0497(15)
Zn2 N4 2.0587(16)
F2 C72 1.340(3)
O3 C44 1.347(2)
O4 C62 1.339(2)
N3 C53 1.499(2)
N3 C54 1.487(2)
N3 C56 1.489(2)
N4 C71 1.338(3)
N4 C75 1.335(3)
C39 C40 1.396(3)
C39 C44 1.414(3)
C39 C53 1.511(3)
C40 C41 1.386(3)
C41 C42 1.394(3)
C41 C49 1.538(3)
C42 C43 1.396(3)
C43 C44 1.414(3)
C43 C45 1.536(3)
C45 C46 1.539(3)
C45 C47 1.536(3)
C45 C48 1.539(3)
C49 C50 1.514(4)
C49 C51 1.488(4)
C49 C52 1.520(4)
C54 C55 1.519(3)
C56 C57 1.507(2)
C57 C58 1.396(3)
C57 C62 1.417(3)
C58 C59 1.384(3)
C59 C60 1.396(3)
C59 C67 1.533(3)
C60 C61 1.395(3)
C61 C62 1.424(3)
C61 C63 1.536(3)
C63 C64 1.531(3)
C63 C65 1.542(3)
C63 C66 1.541(3)
C67 C68 1.513(4)
C67 C69 1.527(4)
C67 C70 1.492(4)
C71 C72 1.381(3)
C72 C73 1.377(3)
C73 C74 1.376(4)
C74 C75 1.385(3)
